data_4081967
loop_
_publ_author_name
'Xie, Liang'
'Zhang, Jianying'
'Hu, Hongfan'
'Cui, Chunming'

_publ_section_title
;
 Synthesis and Reactions of \p-Conjugated Iminoboranes Stabilized by
 Intramolecular Imine Groups
;
_journal_issue 23
_journal_name_full Organometallics
_journal_page_first 6875
_journal_paper_doi 10.1021/om4008407
_journal_volume 32
_journal_year 2013
_chemical_formula_moiety 'C27 H37 B N2'
_chemical_formula_sum 'C27 H37 B N2'
_chemical_formula_weight 400.40
_chemical_name_systematic
; 
 ? 
;
_space_group_IT_number 62
_symmetry_cell_setting orthorhombic
_symmetry_space_group_name_Hall '-P 2ac 2n'
_symmetry_space_group_name_H-M 'P n m a'
_atom_sites_solution_hydrogens geom
_atom_sites_solution_primary direct
_atom_sites_solution_secondary difmap
_audit_creation_method SHELXL-97
_cell_angle_alpha 90.00
_cell_angle_beta 90.00
_cell_angle_gamma 90.00
_cell_formula_units_Z 4
_cell_length_a 19.302(5)
_cell_length_b 11.162(3)
_cell_length_c 11.311(3)
_cell_measurement_reflns_used 8457
_cell_measurement_temperature 113(2)
_cell_measurement_theta_max 27.9
_cell_measurement_theta_min 1.8
_cell_volume 2436.9(11)
_computing_cell_refinement 'CrystalClear-SM Expert 2.0 r2'
_computing_data_collection 'CrystalClear-SM Expert 2.0 r2 (Rigaku, 2009)'
_computing_data_reduction 'CrystalClear-SM Expert 2.0 r2'
_computing_molecular_graphics 'Bruker SHELXTL'
_computing_publication_material 'Bruker SHELXTL'
_computing_structure_refinement 'SHELXL-97 (Sheldrick, 1997)'
_computing_structure_solution 'SHELXS-97 (Sheldrick, 1990)'
_diffrn_ambient_temperature 113(2)
_diffrn_detector_area_resol_mean 14.6
_diffrn_measured_fraction_theta_full 0.999
_diffrn_measured_fraction_theta_max 0.999
_diffrn_measurement_device_type 'Rigaku Saturn 724CCD camera'
_diffrn_measurement_method \w
_diffrn_radiation_monochromator Multilayer
_diffrn_radiation_source 'Rotating Anode'
_diffrn_radiation_type MoK\a
_diffrn_radiation_wavelength 0.71073
_diffrn_reflns_av_R_equivalents 0.0397
_diffrn_reflns_av_sigmaI/netI 0.0229
_diffrn_reflns_limit_h_max 25
_diffrn_reflns_limit_h_min -25
_diffrn_reflns_limit_k_max 14
_diffrn_reflns_limit_k_min -14
_diffrn_reflns_limit_l_max 14
_diffrn_reflns_limit_l_min -14
_diffrn_reflns_number 24065
_diffrn_reflns_theta_full 27.88
_diffrn_reflns_theta_max 27.88
_diffrn_reflns_theta_min 2.09
_diffrn_standards_decay_% 0
_diffrn_standards_interval_count 0
_diffrn_standards_interval_time 0
_diffrn_standards_number 0
_exptl_absorpt_coefficient_mu 0.062
_exptl_absorpt_correction_T_max 0.9889
_exptl_absorpt_correction_T_min 0.9864
_exptl_absorpt_correction_type multi-scan
_exptl_absorpt_process_details Crystalclear
_exptl_crystal_colour blue
_exptl_crystal_density_diffrn 1.091
_exptl_crystal_density_method 'not measured'
_exptl_crystal_description prism
_exptl_crystal_F_000 872
_exptl_crystal_size_max 0.22
_exptl_crystal_size_mid 0.20
_exptl_crystal_size_min 0.18
_refine_diff_density_max 0.269
_refine_diff_density_min -0.222
_refine_diff_density_rms 0.037
_refine_ls_extinction_method none
_refine_ls_goodness_of_fit_ref 1.095
_refine_ls_hydrogen_treatment constr
_refine_ls_matrix_type full
_refine_ls_number_parameters 161
_refine_ls_number_reflns 3048
_refine_ls_number_restraints 0
_refine_ls_restrained_S_all 1.095
_refine_ls_R_factor_all 0.0518
_refine_ls_R_factor_gt 0.0456
_refine_ls_shift/su_max 0.000
_refine_ls_shift/su_mean 0.000
_refine_ls_structure_factor_coef Fsqd
_refine_ls_weighting_details 'calc w=1/[\s^2^(Fo^2^)+(0.0625P)^2^+0.3589P] where P=(Fo^2^+2Fc^2^)/3'
_refine_ls_weighting_scheme calc
_refine_ls_wR_factor_gt 0.1167
_refine_ls_wR_factor_ref 0.1213
_reflns_number_gt 2722
_reflns_number_total 3048
_reflns_threshold_expression >2sigma(I)
_cod_data_source_file om4008407_si_002.cif
_cod_data_source_block 2
_cod_depositor_comments
;
The following automatic conversions were performed:

'_exptl_absorpt_correction_type' value 'Multi-scan' changed to
'multi-scan' according to
/home/saulius/struct/CIF-dictionaries/cif_core.dic dictionary named
'cif_core.dic' version 2.4.2 from 2011-04-26.

Automatic conversion script
Id: cif_fix_values 1891 2012-01-12 08:04:46Z andrius 
;
_cod_original_cell_volume 2437.0(10)
_cod_original_sg_symbol_H-M Pnma
_cod_database_code 4081967

loop_
_symmetry_equiv_pos_as_xyz
'x, y, z'
'-x+1/2, -y, z+1/2'
'-x, y+1/2, -z'
'x+1/2, -y+1/2, -z+1/2'
'-x, -y, -z'
'x-1/2, y, -z-1/2'
'x, -y-1/2, z'
'-x-1/2, y-1/2, z-1/2'

loop_
_atom_site_label
_atom_site_type_symbol
_atom_site_fract_x
_atom_site_fract_y
_atom_site_fract_z
_atom_site_U_iso_or_equiv
_atom_site_adp_type
_atom_site_occupancy
_atom_site_symmetry_multiplicity
_atom_site_calc_flag
_atom_site_refinement_flags
B1 B 0.07310(8) 0.2500 0.12037(14) 0.0209(3) Uani 1 2 d S
N1 N 0.14248(6) 0.2500 0.12324(10) 0.0239(3) Uani 1 2 d S
N2 N 0.03363(6) 0.2500 0.24164(10) 0.0208(3) Uani 1 2 d S
C1 C 0.18849(7) 0.2500 0.02974(12) 0.0240(3) Uani 1 2 d S
C2 C 0.21335(5) 0.14059(10) -0.01668(9) 0.0284(3) Uani 1 1 d .
C3 C 0.25678(5) 0.14274(13) -0.11510(10) 0.0360(3) Uani 1 1 d .
H3 H 0.2725 0.0693 -0.1481 0.043 Uiso 1 1 calc R
C4 C 0.27748(8) 0.2500 -0.16564(14) 0.0408(5) Uani 1 2 d S
H4 H 0.3057 0.2500 -0.2345 0.049 Uiso 1 2 calc SR
C5 C 0.19126(6) 0.02436(11) 0.03845(11) 0.0351(3) Uani 1 1 d .
H5A H 0.1415 0.0126 0.0258 0.053 Uiso 1 1 calc R
H5B H 0.2009 0.0264 0.1235 0.053 Uiso 1 1 calc R
H5C H 0.2169 -0.0418 0.0021 0.053 Uiso 1 1 calc R
C6 C 0.07145(7) 0.2500 0.35198(12) 0.0219(3) Uani 1 2 d S
C7 C 0.09174(5) 0.14052(10) 0.40016(9) 0.0264(2) Uani 1 1 d .
C8 C 0.13157(6) 0.14271(11) 0.50277(10) 0.0344(3) Uani 1 1 d .
H8 H 0.1455 0.0694 0.5381 0.041 Uiso 1 1 calc R
C9 C 0.15109(9) 0.2500 0.55405(14) 0.0399(4) Uani 1 2 d S
H9 H 0.1779 0.2500 0.6245 0.048 Uiso 1 2 calc SR
C10 C 0.07052(6) 0.02436(10) 0.34384(11) 0.0339(3) Uani 1 1 d .
H10A H 0.0209 0.0110 0.3570 0.051 Uiso 1 1 calc R
H10B H 0.0970 -0.0415 0.3790 0.051 Uiso 1 1 calc R
H10C H 0.0798 0.0278 0.2587 0.051 Uiso 1 1 calc R
C11 C 0.00994(7) 0.2500 0.02935(12) 0.0211(3) Uani 1 2 d S
C12 C -0.04781(7) 0.2500 0.09631(13) 0.0237(3) Uani 1 2 d S
H12 H -0.0933 0.2500 0.0642 0.028 Uiso 1 2 calc SR
C13 C -0.03344(7) 0.2500 0.22347(12) 0.0219(3) Uani 1 2 d S
C14 C 0.01013(7) 0.2500 -0.10455(12) 0.0223(3) Uani 1 2 d S
C15 C -0.06353(7) 0.2500 -0.15550(13) 0.0255(3) Uani 1 2 d S
H15A H -0.0612 0.2500 -0.2421 0.038 Uiso 1 2 calc SR
H15B H -0.0882 0.3217 -0.1285 0.038 Uiso 0.50 1 calc PR
H15C H -0.0882 0.1783 -0.1285 0.038 Uiso 0.50 1 calc PR
C16 C 0.04807(5) 0.13835(10) -0.14947(9) 0.0283(3) Uani 1 1 d .
H16A H 0.0961 0.1394 -0.1211 0.042 Uiso 1 1 calc R
H16B H 0.0477 0.1378 -0.2361 0.042 Uiso 1 1 calc R
H16C H 0.0247 0.0664 -0.1199 0.042 Uiso 1 1 calc R
C17 C -0.09288(7) 0.2500 0.31090(13) 0.0263(3) Uani 1 2 d S
C18 C -0.13702(6) 0.13799(11) 0.28549(11) 0.0364(3) Uani 1 1 d .
H18A H -0.1533 0.1403 0.2035 0.055 Uiso 1 1 calc R
H18B H -0.1769 0.1365 0.3390 0.055 Uiso 1 1 calc R
H18C H -0.1089 0.0660 0.2978 0.055 Uiso 1 1 calc R
C19 C -0.07244(8) 0.2500 0.44129(14) 0.0365(4) Uani 1 2 d S
H19A H -0.1143 0.2500 0.4903 0.055 Uiso 1 2 calc SR
H19B H -0.0449 0.3217 0.4586 0.055 Uiso 0.50 1 calc PR
H19C H -0.0449 0.1783 0.4586 0.055 Uiso 0.50 1 calc PR

loop_
_atom_site_aniso_label
_atom_site_aniso_U_11
_atom_site_aniso_U_22
_atom_site_aniso_U_33
_atom_site_aniso_U_23
_atom_site_aniso_U_13
_atom_site_aniso_U_12
B1 0.0223(7) 0.0217(7) 0.0187(7) 0.000 0.0021(6) 0.000
N1 0.0206(6) 0.0295(6) 0.0215(6) 0.000 0.0009(5) 0.000
N2 0.0210(5) 0.0223(6) 0.0191(6) 0.000 0.0019(4) 0.000
C1 0.0147(6) 0.0387(8) 0.0185(7) 0.000 -0.0025(5) 0.000
C2 0.0168(4) 0.0420(6) 0.0262(5) -0.0034(5) -0.0035(4) 0.0038(4)
C3 0.0198(5) 0.0601(8) 0.0282(6) -0.0097(5) -0.0015(4) 0.0078(5)
C4 0.0176(7) 0.0815(15) 0.0232(8) 0.000 0.0026(6) 0.000
C5 0.0298(6) 0.0371(6) 0.0385(6) -0.0037(5) -0.0035(5) 0.0076(5)
C6 0.0212(6) 0.0275(7) 0.0171(7) 0.000 0.0032(5) 0.000
C7 0.0247(5) 0.0308(6) 0.0237(5) 0.0036(4) 0.0042(4) 0.0016(4)
C8 0.0310(6) 0.0456(7) 0.0265(6) 0.0102(5) 0.0006(4) 0.0044(5)
C9 0.0326(8) 0.0658(13) 0.0213(8) 0.000 -0.0048(6) 0.000
C10 0.0368(6) 0.0262(6) 0.0386(7) 0.0052(5) 0.0016(5) 0.0023(5)
C11 0.0205(6) 0.0191(6) 0.0236(7) 0.000 0.0000(5) 0.000
C12 0.0197(6) 0.0263(7) 0.0251(7) 0.000 0.0002(5) 0.000
C13 0.0218(6) 0.0194(6) 0.0247(7) 0.000 0.0033(5) 0.000
C14 0.0187(6) 0.0278(7) 0.0205(7) 0.000 -0.0016(5) 0.000
C15 0.0216(7) 0.0302(8) 0.0249(7) 0.000 -0.0035(5) 0.000
C16 0.0245(5) 0.0362(6) 0.0241(5) -0.0055(4) -0.0032(4) 0.0045(4)
C17 0.0242(7) 0.0275(7) 0.0272(8) 0.000 0.0090(6) 0.000
C18 0.0322(6) 0.0347(6) 0.0422(7) -0.0017(5) 0.0149(5) -0.0076(5)
C19 0.0310(8) 0.0510(10) 0.0276(8) 0.000 0.0114(6) 0.000

loop_
_atom_type_symbol
_atom_type_description
_atom_type_scat_dispersion_real
_atom_type_scat_dispersion_imag
_atom_type_scat_source
C C 0.0033 0.0016 'International Tables Vol C Tables 4.2.6.8 and 6.1.1.4'
H H 0.0000 0.0000 'International Tables Vol C Tables 4.2.6.8 and 6.1.1.4'
B B 0.0013 0.0007 'International Tables Vol C Tables 4.2.6.8 and 6.1.1.4'
N N 0.0061 0.0033 'International Tables Vol C Tables 4.2.6.8 and 6.1.1.4'

loop_
_geom_angle_atom_site_label_1
_geom_angle_atom_site_label_2
_geom_angle_atom_site_label_3
_geom_angle
_geom_angle_site_symmetry_1
_geom_angle_site_symmetry_3
N1 B1 N2 117.65(12) . .
N1 B1 C11 141.21(13) . .
N2 B1 C11 101.14(11) . .
B1 N1 C1 128.63(12) . .
C13 N2 C6 129.34(12) . .
C13 N2 B1 110.02(11) . .
C6 N2 B1 120.64(11) . .
N1 C1 C2 120.19(7) . .
N1 C1 C2 120.19(7) . 7_565
C2 C1 C2 119.57(13) . 7_565
C3 C2 C1 119.08(11) . .
C3 C2 C5 121.16(11) . .
C1 C2 C5 119.74(10) . .
C4 C3 C2 121.18(12) . .
C4 C3 H3 119.4 . .
C2 C3 H3 119.4 . .
C3 C4 C3 119.56(15) . 7_565
C3 C4 H4 120.2 . .
C3 C4 H4 120.2 7_565 .
C2 C5 H5A 109.5 . .
C2 C5 H5B 109.5 . .
H5A C5 H5B 109.5 . .
C2 C5 H5C 109.5 . .
H5A C5 H5C 109.5 . .
H5B C5 H5C 109.5 . .
C7 C6 C7 122.45(13) . 7_565
C7 C6 N2 118.63(7) . .
C7 C6 N2 118.63(7) 7_565 .
C8 C7 C6 117.75(10) . .
C8 C7 C10 121.29(10) . .
C6 C7 C10 120.96(10) . .
C9 C8 C7 121.01(11) . .
C9 C8 H8 119.5 . .
C7 C8 H8 119.5 . .
C8 C9 C8 119.99(15) . 7_565
C8 C9 H9 120.0 . .
C8 C9 H9 120.0 7_565 .
C7 C10 H10A 109.5 . .
C7 C10 H10B 109.5 . .
H10A C10 H10B 109.5 . .
C7 C10 H10C 109.5 . .
H10A C10 H10C 109.5 . .
H10B C10 H10C 109.5 . .
C12 C11 C14 124.33(13) . .
C12 C11 B1 105.63(12) . .
C14 C11 B1 130.05(12) . .
C11 C12 C13 113.27(12) . .
C11 C12 H12 123.4 . .
C13 C12 H12 123.4 . .
N2 C13 C12 109.94(12) . .
N2 C13 C17 130.22(13) . .
C12 C13 C17 119.84(12) . .
C11 C14 C16 109.43(7) . .
C11 C14 C16 109.43(7) . 7_565
C16 C14 C16 108.85(12) . 7_565
C11 C14 C15 111.93(11) . .
C16 C14 C15 108.57(8) . .
C16 C14 C15 108.57(8) 7_565 .
C14 C15 H15A 109.5 . .
C14 C15 H15B 109.5 . .
H15A C15 H15B 109.5 . .
C14 C15 H15C 109.5 . .
H15A C15 H15C 109.5 . .
H15B C15 H15C 109.5 . .
C14 C16 H16A 109.5 . .
C14 C16 H16B 109.5 . .
H16A C16 H16B 109.5 . .
C14 C16 H16C 109.5 . .
H16A C16 H16C 109.5 . .
H16B C16 H16C 109.5 . .
C13 C17 C19 115.78(12) . .
C13 C17 C18 107.29(8) . .
C19 C17 C18 108.86(9) . .
C13 C17 C18 107.29(8) . 7_565
C19 C17 C18 108.86(9) . 7_565
C18 C17 C18 108.55(13) . 7_565
C17 C18 H18A 109.5 . .
C17 C18 H18B 109.5 . .
H18A C18 H18B 109.5 . .
C17 C18 H18C 109.5 . .
H18A C18 H18C 109.5 . .
H18B C18 H18C 109.5 . .
C17 C19 H19A 109.5 . .
C17 C19 H19B 109.5 . .
H19A C19 H19B 109.5 . .
C17 C19 H19C 109.5 . .
H19A C19 H19C 109.5 . .
H19B C19 H19C 109.5 . .

loop_
_geom_bond_atom_site_label_1
_geom_bond_atom_site_label_2
_geom_bond_distance
_geom_bond_site_symmetry_2
B1 N1 1.3396(19) .
B1 N2 1.5690(19) .
B1 C11 1.596(2) .
N1 C1 1.3810(18) .
N2 C13 1.3109(17) .
N2 C6 1.4458(18) .
C1 C2 1.4132(13) .
C1 C2 1.4132(13) 7_565
C2 C3 1.3938(15) .
C2 C5 1.5013(17) .
C3 C4 1.3856(16) .
C3 H3 0.9500 .
C4 C3 1.3856(16) 7_565
C4 H4 0.9500 .
C5 H5A 0.9800 .
C5 H5B 0.9800 .
C5 H5C 0.9800 .
C6 C7 1.3942(12) .
C6 C7 1.3942(12) 7_565
C7 C8 1.3923(16) .
C7 C10 1.5016(16) .
C8 C9 1.3830(15) .
C8 H8 0.9500 .
C9 C8 1.3830(15) 7_565
C9 H9 0.9500 .
C10 H10A 0.9800 .
C10 H10B 0.9800 .
C10 H10C 0.9800 .
C11 C12 1.3478(19) .
C11 C14 1.514(2) .
C12 C13 1.465(2) .
C12 H12 0.9500 .
C13 C17 1.5147(19) .
C14 C16 1.5323(13) .
C14 C16 1.5323(13) 7_565
C14 C15 1.5340(19) .
C15 H15A 0.9800 .
C15 H15B 0.9800 .
C15 H15C 0.9800 .
C16 H16A 0.9800 .
C16 H16B 0.9800 .
C16 H16C 0.9800 .
C17 C19 1.527(2) .
C17 C18 1.5400(14) .
C17 C18 1.5400(14) 7_565
C18 H18A 0.9800 .
C18 H18B 0.9800 .
C18 H18C 0.9800 .
C19 H19A 0.9800 .
C19 H19B 0.9800 .
C19 H19C 0.9800 .

loop_
_geom_torsion_atom_site_label_1
_geom_torsion_atom_site_label_2
_geom_torsion_atom_site_label_3
_geom_torsion_atom_site_label_4
_geom_torsion
_geom_torsion_site_symmetry_1
_geom_torsion_site_symmetry_4
N2 B1 N1 C1 180.0 . .
C11 B1 N1 C1 0.0 . .
N1 B1 N2 C13 180.0 . .
C11 B1 N2 C13 0.0 . .
N1 B1 N2 C6 0.0 . .
C11 B1 N2 C6 180.0 . .
B1 N1 C1 C2 -91.39(11) . .
B1 N1 C1 C2 91.39(11) . 7_565
N1 C1 C2 C3 176.55(10) . .
C2 C1 C2 C3 -6.22(19) 7_565 .
N1 C1 C2 C5 -1.89(17) . .
C2 C1 C2 C5 175.34(8) 7_565 .
C1 C2 C3 C4 1.93(17) . .
C5 C2 C3 C4 -179.66(11) . .
C2 C3 C4 C3 2.4(2) . 7_565
C13 N2 C6 C7 92.96(10) . .
B1 N2 C6 C7 -87.04(10) . .
C13 N2 C6 C7 -92.96(11) . 7_565
B1 N2 C6 C7 87.04(11) . 7_565
C7 C6 C7 C8 2.5(2) 7_565 .
N2 C6 C7 C8 176.33(10) . .
C7 C6 C7 C10 -178.25(8) 7_565 .
N2 C6 C7 C10 -4.41(17) . .
C6 C7 C8 C9 -0.91(18) . .
C10 C7 C8 C9 179.83(12) . .
C7 C8 C9 C8 -0.6(2) . 7_565
N1 B1 C11 C12 180.0 . .
N2 B1 C11 C12 0.0 . .
N1 B1 C11 C14 0.0 . .
N2 B1 C11 C14 180.0 . .
C14 C11 C12 C13 180.0 . .
B1 C11 C12 C13 0.0 . .
C6 N2 C13 C12 180.0 . .
B1 N2 C13 C12 0.0 . .
C6 N2 C13 C17 0.0 . .
B1 N2 C13 C17 180.0 . .
C11 C12 C13 N2 0.0 . .
C11 C12 C13 C17 180.0 . .
C12 C11 C14 C16 -120.40(8) . .
B1 C11 C14 C16 59.60(8) . .
C12 C11 C14 C16 120.40(8) . 7_565
B1 C11 C14 C16 -59.60(8) . 7_565
C12 C11 C14 C15 0.0 . .
B1 C11 C14 C15 180.0 . .
N2 C13 C17 C19 0.0 . .
C12 C13 C17 C19 180.0 . .
N2 C13 C17 C18 -121.76(9) . .
C12 C13 C17 C18 58.24(9) . .
N2 C13 C17 C18 121.76(9) . 7_565
C12 C13 C17 C18 -58.24(9) . 7_565
